data_7124077
loop_
_publ_author_name
'Yuan, Lin'
'Xiang, Zhen'
'Zhi-Yao, Wang'
'Ren, Tian-Bing'
'Wang, Xu'
'Liu, Yupeng'
'Zhang, Xingxing'
'Wu, Peng'
'Zhang, Xiaobing'

_publ_section_title
;
 A General Strategy for Development of Single Benzene Fluorophore with
 Full-color-tunable, Environmentally Insensitive, and Two-photon
 Solid-State Emission
;
_journal_name_full 'Chemical Communications'
_journal_paper_doi 10.1039/C9CC06260B
_journal_year 2019
_chemical_formula_moiety 'C12 H12 F2 N4'
_chemical_formula_sum 'C12 H12 F2 N4'
_chemical_formula_weight 250.26
_space_group_crystal_system monoclinic
_space_group_IT_number 14
_space_group_name_Hall '-P 2yn'
_space_group_name_H-M_alt 'P 1 21/n 1'
_symmetry_space_group_name_Hall '-P 2yn'
_symmetry_space_group_name_H-M 'P 1 21/n 1'
_atom_sites_solution_hydrogens geom
_atom_sites_solution_primary direct
_audit_creation_date 2016-12-09
_audit_creation_method
;
Olex2 1.2
(compiled 2016.11.30 svn.r3356 for OlexSys, GUI svn.r5269)
;
_audit_update_record
;
2018-10-24 deposited with the CCDC.    2019-08-27 downloaded from the CCDC.
;
_cell_angle_alpha 90
_cell_angle_beta 96.325(5)
_cell_angle_gamma 90
_cell_formula_units_Z 4
_cell_length_a 12.3349(6)
_cell_length_b 7.6871(4)
_cell_length_c 12.6994(6)
_cell_measurement_reflns_used 1655
_cell_measurement_temperature 293(2)
_cell_measurement_theta_max 28.5280
_cell_measurement_theta_min 3.5260
_cell_volume 1196.82(10)
_computing_cell_refinement
;
CrysAlisPro, Agilent Technologies,
Version 1.171.37.35 (release 13-08-2014 CrysAlis171 .NET)
(compiled Aug 13 2014,18:06:01)
;
_computing_data_collection
;
CrysAlisPro, Agilent Technologies,
Version 1.171.37.35 (release 13-08-2014 CrysAlis171 .NET)
(compiled Aug 13 2014,18:06:01)
;
_computing_data_reduction
;
CrysAlisPro, Agilent Technologies,
Version 1.171.37.35 (release 13-08-2014 CrysAlis171 .NET)
(compiled Aug 13 2014,18:06:01)
;
_computing_molecular_graphics 'Olex2 (Dolomanov et al., 2009)'
_computing_publication_material 'Olex2 (Dolomanov et al., 2009)'
_computing_structure_refinement 'ShelXL (Sheldrick, 2015)'
_computing_structure_solution 'ShelXS (Sheldrick, 2008)'
_diffrn_ambient_temperature 293.15
_diffrn_detector 'CCD plate'
_diffrn_detector_area_resol_mean 16.0874
_diffrn_detector_type Eos
_diffrn_measured_fraction_theta_full 0.9981
_diffrn_measured_fraction_theta_max 0.8554
_diffrn_measurement_details
;
#__ type_ start__ end____ width___ exp.time_
  1 omega  -40.00   27.00   1.0000    3.2500
omega____ theta____ kappa____ phi______ frames
    -      -14.9669   77.0000  -60.0000 67

#__ type_ start__ end____ width___ exp.time_
  2 omega  -82.00    2.00   1.0000    3.2500
omega____ theta____ kappa____ phi______ frames
    -      -14.9669  -57.0000 -180.0000 84

#__ type_ start__ end____ width___ exp.time_
  3 omega  -14.00   12.00   1.0000    3.2500
omega____ theta____ kappa____ phi______ frames
    -      -14.9669  -99.0000  -30.0000 26

#__ type_ start__ end____ width___ exp.time_
  4 omega  -64.00  -38.00   1.0000    3.2500
omega____ theta____ kappa____ phi______ frames
    -      -14.9669 -178.0000  -60.0000 26
;
_diffrn_measurement_device 'four-circle diffractometer'
_diffrn_measurement_device_type 'Xcalibur, Eos'
_diffrn_measurement_method '\w scans'
_diffrn_orient_matrix_UB_11 0.0500792000
_diffrn_orient_matrix_UB_12 0.0458364000
_diffrn_orient_matrix_UB_13 0.0019822000
_diffrn_orient_matrix_UB_21 0.0102127000
_diffrn_orient_matrix_UB_22 -0.0174240000
_diffrn_orient_matrix_UB_23 0.0550448000
_diffrn_orient_matrix_UB_31 0.0271090000
_diffrn_orient_matrix_UB_32 -0.0781886000
_diffrn_orient_matrix_UB_33 -0.0110997000
_diffrn_radiation_monochromator graphite
_diffrn_radiation_probe x-ray
_diffrn_radiation_type 'Mo K\a'
_diffrn_radiation_wavelength 0.71073
_diffrn_reflns_av_R_equivalents 0.0157
_diffrn_reflns_av_unetI/netI 0.0281
_diffrn_reflns_Laue_measured_fraction_full 0.999
_diffrn_reflns_Laue_measured_fraction_max 0.999
_diffrn_reflns_limit_h_max 15
_diffrn_reflns_limit_h_min -15
_diffrn_reflns_limit_k_max 9
_diffrn_reflns_limit_k_min -6
_diffrn_reflns_limit_l_max 15
_diffrn_reflns_limit_l_min -15
_diffrn_reflns_number 4909
_diffrn_reflns_point_group_measured_fraction_full 0.999
_diffrn_reflns_point_group_measured_fraction_max 0.999
_diffrn_reflns_theta_full 25.242
_diffrn_reflns_theta_max 26.371
_diffrn_reflns_theta_min 3.103
_diffrn_source 'Enhance (Mo) X-ray Source'
_exptl_absorpt_coefficient_mu 0.109
_exptl_absorpt_correction_T_max 1.00000
_exptl_absorpt_correction_T_min 0.77317
_exptl_absorpt_correction_type multi-scan
_exptl_absorpt_process_details
;
CrysAlisPro, Agilent Technologies,
Version 1.171.37.35 (release 13-08-2014 CrysAlis171 .NET)
(compiled Aug 13 2014,18:06:01)
Empirical absorption correction using spherical harmonics,
 implemented in SCALE3 ABSPACK scaling algorithm.
;
_exptl_crystal_density_diffrn 1.389
_exptl_crystal_density_method 'not measured'
_exptl_crystal_description prism
_exptl_crystal_F_000 520
_exptl_crystal_size_max 0.4
_exptl_crystal_size_mid 0.4
_exptl_crystal_size_min 0.4
_refine_diff_density_max 0.157
_refine_diff_density_min -0.192
_refine_diff_density_rms 0.040
_refine_ls_extinction_method none
_refine_ls_goodness_of_fit_ref 1.032
_refine_ls_hydrogen_treatment constr
_refine_ls_matrix_type full
_refine_ls_number_parameters 167
_refine_ls_number_reflns 2446
_refine_ls_number_restraints 0
_refine_ls_restrained_S_all 1.032
_refine_ls_R_factor_all 0.0669
_refine_ls_R_factor_gt 0.0450
_refine_ls_shift/su_max 0.000
_refine_ls_shift/su_mean 0.000
_refine_ls_structure_factor_coef Fsqd
_refine_ls_weighting_details 'w=1/[\s^2^(Fo^2^)+(0.0551P)^2^+0.2073P] where P=(Fo^2^+2Fc^2^)/3'
_refine_ls_weighting_scheme calc
_refine_ls_wR_factor_gt 0.1102
_refine_ls_wR_factor_ref 0.1243
_reflns_Friedel_coverage 0.000
_reflns_number_gt 1737
_reflns_number_total 2446
_reflns_threshold_expression 'I > 2\s(I)'
_cod_data_source_file c9cc06260b2.cif
_cod_data_source_block 161208_s3_zg
_cod_original_cell_volume 1196.83(10)
_cod_database_code 7124077
_chemical_oxdiff_formula c12h12n2f2
_shelx_space_group_comment
;
The symmetry employed for this shelxl refinement is uniquely defined
by the following loop, which should always be used as a source of
symmetry information in preference to the above space-group names.
They are only intended as comments.
;
_shelx_estimated_absorpt_t_max 0.958
_shelx_estimated_absorpt_t_min 0.958
_reflns_odcompleteness_completeness 99.81
_reflns_odcompleteness_iscentric 1
_reflns_odcompleteness_theta 26.32
_olex2_refinement_description
;
1. Fixed Uiso
 At 1.5 times of:
  All C(H,H,H) groups
2.a Idealised Me refined as rotating group:
 C9(H9A,H9B,H9C), C10(H10A,H10B,H10C), C11(H11A,H11B,H11C), C12(H12A,H12B,H12C)
;
_shelx_shelxl_version_number 2014/7
_olex2_submission_special_instructions 'No special instructions were received'

loop_
_space_group_symop_operation_xyz
'x, y, z'
'-x+1/2, y+1/2, -z+1/2'
'-x, -y, -z'
'x-1/2, -y-1/2, z-1/2'

loop_
_atom_site_label
_atom_site_type_symbol
_atom_site_fract_x
_atom_site_fract_y
_atom_site_fract_z
_atom_site_U_iso_or_equiv
_atom_site_adp_type
_atom_site_occupancy
_atom_site_site_symmetry_order
_atom_site_calc_flag
_atom_site_refinement_flags_posn
F1 F 0.44476(9) 0.83769(12) 0.42852(9) 0.0566(3) Uani 1 1 d .
F2 F 0.29993(9) 0.18482(12) 0.34073(8) 0.0544(3) Uani 1 1 d .
N1 N 0.35098(15) 0.7447(2) 0.65730(13) 0.0644(5) Uani 1 1 d .
N2 N 0.26682(13) 0.33219(19) 0.53958(13) 0.0521(4) Uani 1 1 d .
N3 N 0.38592(16) 0.2837(2) 0.10817(14) 0.0660(5) Uani 1 1 d .
N4 N 0.47210(13) 0.6964(2) 0.22738(13) 0.0540(4) Uani 1 1 d .
C1 C 0.40745(13) 0.6765(2) 0.40233(13) 0.0380(4) Uani 1 1 d .
C2 C 0.35683(12) 0.5883(2) 0.47865(12) 0.0368(4) Uani 1 1 d .
C3 C 0.31845(12) 0.4174(2) 0.46305(13) 0.0366(4) Uani 1 1 d .
C4 C 0.33727(13) 0.3461(2) 0.36624(13) 0.0378(4) Uani 1 1 d .
C5 C 0.38678(12) 0.4349(2) 0.28929(12) 0.0365(4) Uani 1 1 d .
C6 C 0.42505(12) 0.6068(2) 0.30544(13) 0.0371(4) Uani 1 1 d .
C7 C 0.35212(14) 0.6747(2) 0.57846(14) 0.0450(4) Uani 1 1 d .
C8 C 0.38809(14) 0.3511(2) 0.18827(14) 0.0450(4) Uani 1 1 d .
C9 C 0.17342(15) 0.4099(3) 0.57989(15) 0.0605(6) Uani 1 1 d .
H9A H 0.1627 0.5253 0.5517 0.091 Uiso 1 1 calc GR
H9B H 0.1855 0.4154 0.6558 0.091 Uiso 1 1 calc GR
H9C H 0.1098 0.3409 0.5590 0.091 Uiso 1 1 calc GR
C10 C 0.27656(18) 0.1454(2) 0.55414(17) 0.0606(6) Uani 1 1 d .
H10A H 0.2180 0.0883 0.5114 0.091 Uiso 1 1 calc GR
H10B H 0.2731 0.1174 0.6274 0.091 Uiso 1 1 calc GR
H10C H 0.3451 0.1068 0.5332 0.091 Uiso 1 1 calc GR
C11 C 0.56203(16) 0.6232(3) 0.17943(16) 0.0620(6) Uani 1 1 d .
H11A H 0.6281 0.6820 0.2058 0.093 Uiso 1 1 calc GR
H11B H 0.5495 0.6369 0.1039 0.093 Uiso 1 1 calc GR
H11C H 0.5685 0.5017 0.1965 0.093 Uiso 1 1 calc GR
C12 C 0.45709(17) 0.8829(2) 0.21486(16) 0.0576(5) Uani 1 1 d .
H12A H 0.3886 0.9159 0.2382 0.086 Uiso 1 1 calc GR
H12B H 0.4575 0.9134 0.1416 0.086 Uiso 1 1 calc GR
H12C H 0.5153 0.9426 0.2565 0.086 Uiso 1 1 calc GR

loop_
_atom_site_aniso_label
_atom_site_aniso_U_11
_atom_site_aniso_U_22
_atom_site_aniso_U_33
_atom_site_aniso_U_23
_atom_site_aniso_U_13
_atom_site_aniso_U_12
F1 0.0716(7) 0.0367(6) 0.0643(7) -0.0090(5) 0.0199(6) -0.0147(5)
F2 0.0702(7) 0.0361(6) 0.0598(7) -0.0084(5) 0.0209(5) -0.0132(5)
N1 0.0874(13) 0.0574(11) 0.0495(10) -0.0091(9) 0.0121(9) 0.0058(10)
N2 0.0603(9) 0.0375(9) 0.0644(10) 0.0068(7) 0.0333(8) 0.0029(7)
N3 0.0885(13) 0.0605(11) 0.0507(10) -0.0113(9) 0.0159(9) -0.0061(10)
N4 0.0584(9) 0.0409(9) 0.0686(10) 0.0107(8) 0.0338(8) 0.0024(7)
C1 0.0392(8) 0.0276(8) 0.0481(10) -0.0035(7) 0.0091(7) -0.0019(7)
C2 0.0380(8) 0.0350(9) 0.0387(9) -0.0008(7) 0.0097(7) 0.0055(7)
C3 0.0359(8) 0.0338(9) 0.0418(9) 0.0032(7) 0.0119(7) 0.0038(7)
C4 0.0374(8) 0.0283(8) 0.0488(10) -0.0024(7) 0.0100(7) -0.0010(7)
C5 0.0355(8) 0.0356(9) 0.0397(9) -0.0020(7) 0.0099(7) 0.0029(7)
C6 0.0346(8) 0.0343(9) 0.0439(9) 0.0030(7) 0.0116(7) 0.0021(7)
C7 0.0510(10) 0.0391(10) 0.0456(10) 0.0009(8) 0.0090(8) 0.0049(8)
C8 0.0527(10) 0.0411(10) 0.0430(10) -0.0021(8) 0.0128(8) -0.0010(8)
C9 0.0578(11) 0.0732(15) 0.0557(12) 0.0132(11) 0.0300(10) 0.0099(11)
C10 0.0743(13) 0.0422(11) 0.0688(13) 0.0110(10) 0.0230(11) -0.0083(10)
C11 0.0604(12) 0.0699(14) 0.0616(12) 0.0096(11) 0.0333(10) 0.0044(11)
C12 0.0674(12) 0.0440(11) 0.0639(12) 0.0136(10) 0.0184(10) -0.0031(10)

loop_
_atom_type_symbol
_atom_type_description
_atom_type_scat_dispersion_real
_atom_type_scat_dispersion_imag
_atom_type_scat_source
C C 0.0033 0.0016 'International Tables Vol C Tables 4.2.6.8 and 6.1.1.4'
H H 0.0000 0.0000 'International Tables Vol C Tables 4.2.6.8 and 6.1.1.4'
F F 0.0171 0.0103 'International Tables Vol C Tables 4.2.6.8 and 6.1.1.4'
N N 0.0061 0.0033 'International Tables Vol C Tables 4.2.6.8 and 6.1.1.4'

loop_
_geom_angle_atom_site_label_1
_geom_angle_atom_site_label_2
_geom_angle_atom_site_label_3
_geom_angle
C3 N2 C9 120.06(15)
C3 N2 C10 121.33(14)
C9 N2 C10 115.04(15)
C6 N4 C11 120.80(15)
C6 N4 C12 120.69(15)
C11 N4 C12 115.80(15)
F1 C1 C2 116.36(14)
F1 C1 C6 119.50(14)
C6 C1 C2 124.08(15)
C1 C2 C3 122.01(15)
C1 C2 C7 117.07(15)
C3 C2 C7 120.77(15)
N2 C3 C2 121.22(15)
N2 C3 C4 124.70(15)
C4 C3 C2 114.07(14)
F2 C4 C3 119.29(14)
F2 C4 C5 116.60(14)
C5 C4 C3 123.97(15)
C4 C5 C6 121.64(15)
C4 C5 C8 117.22(15)
C6 C5 C8 120.87(15)
N4 C6 C5 121.41(15)
C1 C6 N4 124.34(15)
C1 C6 C5 114.20(14)
N1 C7 C2 178.3(2)
N3 C8 C5 178.0(2)
N2 C9 H9A 109.5
N2 C9 H9B 109.5
N2 C9 H9C 109.5
H9A C9 H9B 109.5
H9A C9 H9C 109.5
H9B C9 H9C 109.5
N2 C10 H10A 109.5
N2 C10 H10B 109.5
N2 C10 H10C 109.5
H10A C10 H10B 109.5
H10A C10 H10C 109.5
H10B C10 H10C 109.5
N4 C11 H11A 109.5
N4 C11 H11B 109.5
N4 C11 H11C 109.5
H11A C11 H11B 109.5
H11A C11 H11C 109.5
H11B C11 H11C 109.5
N4 C12 H12A 109.5
N4 C12 H12B 109.5
N4 C12 H12C 109.5
H12A C12 H12B 109.5
H12A C12 H12C 109.5
H12B C12 H12C 109.5

loop_
_geom_bond_atom_site_label_1
_geom_bond_atom_site_label_2
_geom_bond_distance
F1 C1 1.3508(17)
F2 C4 1.3497(18)
N1 C7 1.138(2)
N2 C3 1.384(2)
N2 C9 1.441(2)
N2 C10 1.451(2)
N3 C8 1.139(2)
N4 C6 1.386(2)
N4 C11 1.438(2)
N4 C12 1.452(2)
C1 C2 1.386(2)
C1 C6 1.381(2)
C2 C3 1.402(2)
C2 C7 1.438(2)
C3 C4 1.389(2)
C4 C5 1.388(2)
C5 C6 1.411(2)
C5 C8 1.437(2)
C9 H9A 0.9600
C9 H9B 0.9600
C9 H9C 0.9600
C10 H10A 0.9600
C10 H10B 0.9600
C10 H10C 0.9600
C11 H11A 0.9600
C11 H11B 0.9600
C11 H11C 0.9600
C12 H12A 0.9600
C12 H12B 0.9600
C12 H12C 0.9600

loop_
_geom_torsion_atom_site_label_1
_geom_torsion_atom_site_label_2
_geom_torsion_atom_site_label_3
_geom_torsion_atom_site_label_4
_geom_torsion
F1 C1 C2 C3 -177.39(14)
F1 C1 C2 C7 -1.8(2)
F1 C1 C6 N4 -5.2(2)
F1 C1 C6 C5 177.22(13)
F2 C4 C5 C6 177.48(14)
F2 C4 C5 C8 3.4(2)
N2 C3 C4 F2 2.7(2)
N2 C3 C4 C5 178.35(15)
C1 C2 C3 N2 -179.14(15)
C1 C2 C3 C4 0.9(2)
C2 C1 C6 N4 177.61(15)
C2 C1 C6 C5 0.0(2)
C2 C3 C4 F2 -177.35(13)
C2 C3 C4 C5 -1.7(2)
C3 C4 C5 C6 1.7(2)
C3 C4 C5 C8 -172.36(15)
C4 C5 C6 N4 -178.45(15)
C4 C5 C6 C1 -0.8(2)
C6 C1 C2 C3 -0.1(3)
C6 C1 C2 C7 175.49(15)
C7 C2 C3 N2 5.4(2)
C7 C2 C3 C4 -174.54(14)
C8 C5 C6 N4 -4.6(2)
C8 C5 C6 C1 173.09(15)
C9 N2 C3 C2 54.7(2)
C9 N2 C3 C4 -125.31(19)
C10 N2 C3 C2 -147.64(18)
C10 N2 C3 C4 32.3(3)
C11 N4 C6 C1 128.8(2)
C11 N4 C6 C5 -53.7(2)
C12 N4 C6 C1 -31.7(3)
C12 N4 C6 C5 145.72(18)
